data_4108214
loop_
_publ_author_name
'Todd W. Hudnall'
'Young-Min Kim'
'Magnus W. P. Bebbington'
'Didier Bourissou'
'Fran\,cois P. Gabba\"i'

_publ_section_title
;
 Fluoride Ion Chelation By a Bidentate Phosphonium/Borane Lewis Acid
;
_journal_name_full 'Journal of the American Chemical Society'
_journal_page_first 10890
_journal_page_last 10891
_journal_paper_doi 10.1021/ja804492y
_journal_volume 130
_journal_year 2008
_chemical_formula_moiety 2-{P(CH3)(C6H5)2}-1-{BF(Mes)2}
_chemical_formula_sum 'C37 H39 B F P'
_chemical_formula_weight 544.46
_chemical_name_systematic
; 
 ? 
;
_space_group_IT_number 2
_symmetry_cell_setting triclinic
_symmetry_space_group_name_Hall '-P 1'
_symmetry_space_group_name_H-M 'P -1'
_atom_sites_solution_hydrogens geom
_atom_sites_solution_primary direct
_atom_sites_solution_secondary difmap
_audit_creation_method SHELXL-97
_cell_angle_alpha 85.161(2)
_cell_angle_beta 75.771(3)
_cell_angle_gamma 83.546(3)
_cell_formula_units_Z 2
_cell_length_a 10.8310(14)
_cell_length_b 11.5758(15)
_cell_length_c 12.4242(16)
_cell_measurement_temperature 110(2)
_cell_volume 1497.8(3)
_computing_cell_refinement APEX
_computing_data_collection APEX
_computing_data_reduction APEX
_computing_structure_refinement 'SHELXL-97 (Sheldrick, 1997)'
_computing_structure_solution 'SHELXS-97 (Sheldrick, 1990)'
_diffrn_ambient_temperature 110(2)
_diffrn_measured_fraction_theta_full 0.989
_diffrn_measured_fraction_theta_max 0.989
_diffrn_measurement_device_type 'CCD area detector'
_diffrn_measurement_method 'phi and omega scans'
_diffrn_radiation_monochromator graphite
_diffrn_radiation_source 'fine-focus sealed tube'
_diffrn_radiation_type MoK\a
_diffrn_radiation_wavelength 0.71073
_diffrn_reflns_av_R_equivalents 0.0381
_diffrn_reflns_av_sigmaI/netI 0.0777
_diffrn_reflns_limit_h_max 9
_diffrn_reflns_limit_h_min -12
_diffrn_reflns_limit_k_max 13
_diffrn_reflns_limit_k_min -13
_diffrn_reflns_limit_l_max 13
_diffrn_reflns_limit_l_min -14
_diffrn_reflns_number 6881
_diffrn_reflns_theta_full 24.00
_diffrn_reflns_theta_max 24.00
_diffrn_reflns_theta_min 1.69
_exptl_absorpt_coefficient_mu 0.123
_exptl_absorpt_correction_type none
_exptl_absorpt_process_details none
_exptl_crystal_colour colorless
_exptl_crystal_density_diffrn 1.207
_exptl_crystal_description block
_exptl_crystal_F_000 580
_exptl_crystal_size_max .210
_exptl_crystal_size_mid .191
_exptl_crystal_size_min .162
_refine_diff_density_max 0.352
_refine_diff_density_min -0.352
_refine_diff_density_rms 0.053
_refine_ls_extinction_method none
_refine_ls_goodness_of_fit_ref 1.008
_refine_ls_hydrogen_treatment constr
_refine_ls_matrix_type full
_refine_ls_number_parameters 361
_refine_ls_number_reflns 4653
_refine_ls_number_restraints 0
_refine_ls_restrained_S_all 1.008
_refine_ls_R_factor_all 0.0698
_refine_ls_R_factor_gt 0.0463
_refine_ls_shift/su_max 0.000
_refine_ls_shift/su_mean 0.000
_refine_ls_structure_factor_coef Fsqd
_refine_ls_weighting_details 'calc w=1/[\s^2^(Fo^2^)+(0.0489P)^2^+0.0500P] where P=(Fo^2^+2Fc^2^)/3'
_refine_ls_weighting_scheme calc
_refine_ls_wR_factor_gt 0.1065
_refine_ls_wR_factor_ref 0.1137
_reflns_number_gt 3230
_reflns_number_total 4653
_reflns_threshold_expression >2sigma(I)
_cod_data_source_file ja804492y-file001.cif
_cod_data_source_block t
_cod_database_code 4108214

loop_
_symmetry_equiv_pos_as_xyz
'x, y, z'
'-x, -y, -z'

loop_
_atom_site_label
_atom_site_type_symbol
_atom_site_fract_x
_atom_site_fract_y
_atom_site_fract_z
_atom_site_U_iso_or_equiv
_atom_site_adp_type
_atom_site_occupancy
_atom_site_symmetry_multiplicity
_atom_site_calc_flag
_atom_site_refinement_flags
P1 P 0.37313(7) 0.06339(6) 0.21097(6) 0.01546(19) Uani 1 1 d .
F1 F 0.13903(13) 0.15493(11) 0.20032(12) 0.0184(4) Uani 1 1 d .
C1 C 0.2045(2) 0.2183(2) 0.3575(2) 0.0153(6) Uani 1 1 d .
C30 C 0.3985(2) 0.1573(2) 0.0869(2) 0.0185(6) Uani 1 1 d .
H30A H 0.3179 0.1955 0.0780 0.028 Uiso 1 1 calc R
H30B H 0.4374 0.1122 0.0239 0.028 Uiso 1 1 calc R
H30C H 0.4538 0.2147 0.0924 0.028 Uiso 1 1 calc R
C11 C 0.1783(2) 0.3611(2) 0.1682(2) 0.0146(6) Uani 1 1 d .
C2 C 0.3102(2) 0.1321(2) 0.3405(2) 0.0147(6) Uani 1 1 d .
C31 C 0.5356(2) 0.0032(2) 0.2088(2) 0.0161(6) Uani 1 1 d .
C21 C -0.0298(2) 0.2831(2) 0.3289(2) 0.0161(6) Uani 1 1 d .
C3 C 0.3690(2) 0.0897(2) 0.4274(2) 0.0180(6) Uani 1 1 d .
H3A H 0.4383 0.0333 0.4138 0.022 Uiso 1 1 calc R
C12 C 0.2729(2) 0.4350(2) 0.1715(2) 0.0166(6) Uani 1 1 d .
C5 C 0.2228(2) 0.2157(2) 0.5501(2) 0.0187(6) Uani 1 1 d .
H5A H 0.1929 0.2452 0.6201 0.022 Uiso 1 1 calc R
C26 C -0.1019(3) 0.1870(2) 0.3707(2) 0.0184(6) Uani 1 1 d .
C32 C 0.5768(3) -0.1136(2) 0.1906(2) 0.0200(6) Uani 1 1 d .
H32A H 0.5178 -0.1658 0.1897 0.024 Uiso 1 1 calc R
C36 C 0.6261(3) 0.0789(2) 0.2121(2) 0.0195(6) Uani 1 1 d .
H36A H 0.5998 0.1566 0.2258 0.023 Uiso 1 1 calc R
C6 C 0.1652(2) 0.2570(2) 0.4653(2) 0.0179(6) Uani 1 1 d .
H6A H 0.0965 0.3139 0.4806 0.021 Uiso 1 1 calc R
C41 C 0.2856(2) -0.0561(2) 0.1995(2) 0.0165(6) Uani 1 1 d .
C35 C 0.7541(3) 0.0399(2) 0.1953(2) 0.0235(7) Uani 1 1 d .
H35A H 0.8135 0.0913 0.1974 0.028 Uiso 1 1 calc R
C22 C -0.0959(2) 0.3947(2) 0.3499(2) 0.0186(6) Uani 1 1 d .
C15 C 0.1851(2) 0.4450(2) -0.0206(2) 0.0203(7) Uani 1 1 d .
H15A H 0.1536 0.4489 -0.0842 0.024 Uiso 1 1 calc R
C13 C 0.3222(2) 0.5080(2) 0.0789(2) 0.0209(7) Uani 1 1 d .
H13A H 0.3856 0.5543 0.0830 0.025 Uiso 1 1 calc R
C24 C -0.2956(3) 0.3137(2) 0.4414(2) 0.0232(7) Uani 1 1 d .
C25 C -0.2317(3) 0.2041(2) 0.4227(2) 0.0205(6) Uani 1 1 d .
H25A H -0.2771 0.1393 0.4458 0.025 Uiso 1 1 calc R
C14 C 0.2807(2) 0.5143(2) -0.0183(2) 0.0210(7) Uani 1 1 d .
C33 C 0.7059(3) -0.1520(2) 0.1738(2) 0.0236(7) Uani 1 1 d .
H33A H 0.7330 -0.2300 0.1615 0.028 Uiso 1 1 calc R
C16 C 0.1343(2) 0.3696(2) 0.0693(2) 0.0164(6) Uani 1 1 d .
C42 C 0.2546(3) -0.0742(2) 0.1010(2) 0.0212(7) Uani 1 1 d .
H42A H 0.2790 -0.0242 0.0385 0.025 Uiso 1 1 calc R
C46 C 0.2486(3) -0.1312(2) 0.2928(2) 0.0240(7) Uani 1 1 d .
H46A H 0.2693 -0.1188 0.3589 0.029 Uiso 1 1 calc R
B1 B 0.1223(3) 0.2599(2) 0.2649(3) 0.0168(7) Uani 1 1 d .
C19 C 0.0301(3) 0.3001(2) 0.0544(2) 0.0219(7) Uani 1 1 d .
H19A H 0.0154 0.3180 -0.0185 0.033 Uiso 1 1 calc R
H19B H -0.0473 0.3197 0.1094 0.033 Uiso 1 1 calc R
H19C H 0.0560 0.2184 0.0631 0.033 Uiso 1 1 calc R
C29 C -0.0423(3) 0.0620(2) 0.3671(2) 0.0234(7) Uani 1 1 d .
H29A H -0.1069 0.0106 0.4002 0.035 Uiso 1 1 calc R
H29B H 0.0234 0.0523 0.4076 0.035 Uiso 1 1 calc R
H29C H -0.0057 0.0437 0.2912 0.035 Uiso 1 1 calc R
C4 C 0.3251(2) 0.1304(2) 0.5315(2) 0.0184(6) Uani 1 1 d .
H4A H 0.3633 0.1014 0.5888 0.022 Uiso 1 1 calc R
C17 C 0.3242(3) 0.4421(2) 0.2728(2) 0.0222(7) Uani 1 1 d .
H17A H 0.3864 0.4980 0.2573 0.033 Uiso 1 1 calc R
H17B H 0.3637 0.3672 0.2915 0.033 Uiso 1 1 calc R
H17C H 0.2553 0.4658 0.3340 0.033 Uiso 1 1 calc R
C23 C -0.2244(3) 0.4079(2) 0.4055(2) 0.0227(7) Uani 1 1 d .
H23A H -0.2639 0.4825 0.4192 0.027 Uiso 1 1 calc R
C34 C 0.7939(3) -0.0757(2) 0.1753(2) 0.0255(7) Uani 1 1 d .
H34A H 0.8804 -0.1019 0.1628 0.031 Uiso 1 1 calc R
C45 C 0.1815(3) -0.2239(2) 0.2873(2) 0.0271(7) Uani 1 1 d .
H45A H 0.1571 -0.2742 0.3496 0.033 Uiso 1 1 calc R
C43 C 0.1867(3) -0.1677(2) 0.0964(2) 0.0275(7) Uani 1 1 d .
H43A H 0.1653 -0.1803 0.0305 0.033 Uiso 1 1 calc R
C44 C 0.1507(3) -0.2420(2) 0.1891(3) 0.0288(7) Uani 1 1 d .
H44A H 0.1053 -0.3045 0.1854 0.035 Uiso 1 1 calc R
C18 C 0.3332(3) 0.5957(2) -0.1159(2) 0.0321(8) Uani 1 1 d .
H18A H 0.3980 0.6364 -0.0991 0.048 Uiso 1 1 calc R
H18B H 0.2653 0.6508 -0.1306 0.048 Uiso 1 1 calc R
H18C H 0.3696 0.5517 -0.1802 0.048 Uiso 1 1 calc R
C27 C -0.0314(3) 0.5061(2) 0.3149(2) 0.0260(7) Uani 1 1 d .
H27A H -0.0921 0.5718 0.3370 0.039 Uiso 1 1 calc R
H27B H 0.0005 0.5112 0.2356 0.039 Uiso 1 1 calc R
H27C H 0.0384 0.5057 0.3499 0.039 Uiso 1 1 calc R
C28 C -0.4353(3) 0.3309(3) 0.5005(3) 0.0369(8) Uani 1 1 d .
H28A H -0.4617 0.4127 0.5051 0.055 Uiso 1 1 calc R
H28B H -0.4477 0.2943 0.5741 0.055 Uiso 1 1 calc R
H28C H -0.4854 0.2968 0.4598 0.055 Uiso 1 1 calc R

loop_
_atom_site_aniso_label
_atom_site_aniso_U_11
_atom_site_aniso_U_22
_atom_site_aniso_U_33
_atom_site_aniso_U_23
_atom_site_aniso_U_13
_atom_site_aniso_U_12
P1 0.0188(4) 0.0142(4) 0.0138(4) 0.0002(3) -0.0052(3) -0.0012(3)
F1 0.0234(9) 0.0143(8) 0.0186(9) -0.0009(6) -0.0074(7) -0.0011(6)
C1 0.0167(15) 0.0102(13) 0.0189(16) 0.0009(11) -0.0026(12) -0.0054(11)
C30 0.0194(15) 0.0176(14) 0.0177(16) -0.0022(12) -0.0028(12) -0.0005(11)
C11 0.0140(14) 0.0105(13) 0.0185(16) -0.0029(11) -0.0034(12) 0.0032(11)
C2 0.0171(15) 0.0142(14) 0.0131(15) 0.0010(11) -0.0027(12) -0.0055(11)
C31 0.0191(15) 0.0235(15) 0.0060(14) 0.0005(11) -0.0043(11) -0.0008(12)
C21 0.0210(15) 0.0164(14) 0.0136(15) 0.0012(11) -0.0093(12) -0.0029(12)
C3 0.0171(15) 0.0141(14) 0.0219(16) -0.0006(12) -0.0034(12) -0.0009(11)
C12 0.0174(15) 0.0131(14) 0.0188(16) -0.0010(12) -0.0044(12) 0.0015(11)
C5 0.0239(16) 0.0175(14) 0.0146(15) -0.0031(12) -0.0031(13) -0.0035(12)
C26 0.0236(16) 0.0188(14) 0.0149(15) 0.0022(12) -0.0091(12) -0.0027(12)
C32 0.0271(17) 0.0203(15) 0.0130(15) -0.0011(12) -0.0060(12) -0.0014(12)
C36 0.0247(17) 0.0203(15) 0.0138(15) 0.0008(12) -0.0062(12) -0.0010(13)
C6 0.0216(16) 0.0138(14) 0.0173(16) -0.0016(12) -0.0038(13) 0.0012(11)
C41 0.0168(15) 0.0126(14) 0.0189(16) -0.0026(12) -0.0037(12) 0.0031(11)
C35 0.0212(17) 0.0339(18) 0.0157(16) 0.0015(13) -0.0053(13) -0.0037(13)
C22 0.0212(16) 0.0173(15) 0.0171(16) 0.0000(12) -0.0039(12) -0.0031(12)
C15 0.0227(16) 0.0201(15) 0.0179(16) 0.0010(12) -0.0078(13) 0.0043(12)
C13 0.0172(16) 0.0170(15) 0.0285(18) 0.0019(13) -0.0057(13) -0.0036(12)
C24 0.0197(16) 0.0292(17) 0.0203(17) -0.0007(13) -0.0037(13) -0.0036(13)
C25 0.0255(17) 0.0217(16) 0.0159(16) 0.0029(12) -0.0067(13) -0.0085(13)
C14 0.0177(16) 0.0171(15) 0.0249(18) 0.0040(12) -0.0018(13) 0.0008(12)
C33 0.0283(18) 0.0243(16) 0.0182(17) -0.0045(13) -0.0093(13) 0.0092(13)
C16 0.0167(15) 0.0132(14) 0.0188(16) -0.0024(12) -0.0054(12) 0.0043(11)
C42 0.0255(17) 0.0193(15) 0.0187(16) -0.0013(12) -0.0038(13) -0.0051(12)
C46 0.0315(18) 0.0197(15) 0.0220(17) 0.0013(13) -0.0096(14) -0.0025(13)
B1 0.0219(18) 0.0114(16) 0.0183(18) -0.0025(13) -0.0056(14) -0.0032(13)
C19 0.0258(17) 0.0201(15) 0.0217(16) 0.0008(12) -0.0112(13) 0.0003(12)
C29 0.0248(17) 0.0180(15) 0.0292(18) 0.0054(13) -0.0102(13) -0.0061(12)
C4 0.0218(16) 0.0201(15) 0.0148(16) 0.0019(12) -0.0066(12) -0.0051(12)
C17 0.0211(16) 0.0178(15) 0.0295(18) 0.0009(13) -0.0072(13) -0.0089(12)
C23 0.0232(17) 0.0203(15) 0.0240(17) -0.0033(13) -0.0056(13) 0.0011(12)
C34 0.0200(17) 0.0396(19) 0.0152(16) -0.0018(14) -0.0050(13) 0.0067(14)
C45 0.0328(18) 0.0184(16) 0.0293(19) 0.0061(13) -0.0057(15) -0.0076(13)
C43 0.0312(18) 0.0284(17) 0.0259(18) -0.0053(14) -0.0088(14) -0.0089(14)
C44 0.0278(18) 0.0209(16) 0.039(2) -0.0054(15) -0.0064(15) -0.0071(13)
C18 0.0296(18) 0.0322(18) 0.0315(19) 0.0098(14) -0.0040(15) -0.0057(14)
C27 0.0223(16) 0.0166(15) 0.0361(19) -0.0034(13) -0.0009(14) -0.0006(12)
C28 0.0270(18) 0.0333(18) 0.045(2) -0.0020(16) 0.0029(15) -0.0053(14)

loop_
_atom_type_symbol
_atom_type_description
_atom_type_scat_dispersion_real
_atom_type_scat_dispersion_imag
_atom_type_scat_source
C C 0.0033 0.0016 'International Tables Vol C Tables 4.2.6.8 and 6.1.1.4'
H H 0.0000 0.0000 'International Tables Vol C Tables 4.2.6.8 and 6.1.1.4'
B B 0.0013 0.0007 'International Tables Vol C Tables 4.2.6.8 and 6.1.1.4'
F F 0.0171 0.0103 'International Tables Vol C Tables 4.2.6.8 and 6.1.1.4'
P P 0.1023 0.0942 'International Tables Vol C Tables 4.2.6.8 and 6.1.1.4'

loop_
_geom_angle_atom_site_label_1
_geom_angle_atom_site_label_2
_geom_angle_atom_site_label_3
_geom_angle
C30 P1 C41 111.66(13)
C30 P1 C2 116.72(12)
C41 P1 C2 111.98(12)
C30 P1 C31 100.98(12)
C41 P1 C31 106.87(12)
C2 P1 C31 107.49(12)
C30 P1 F1 75.64(9)
C41 P1 F1 73.49(9)
C2 P1 F1 75.48(9)
C31 P1 F1 176.36(9)
B1 F1 P1 102.22(14)
C6 C1 C2 114.9(2)
C6 C1 B1 121.1(2)
C2 C1 B1 123.7(2)
P1 C30 H30A 109.5
P1 C30 H30B 109.5
H30A C30 H30B 109.5
P1 C30 H30C 109.5
H30A C30 H30C 109.5
H30B C30 H30C 109.5
C12 C11 C16 116.4(2)
C12 C11 B1 126.3(2)
C16 C11 B1 117.2(2)
C3 C2 C1 121.5(2)
C3 C2 P1 115.26(19)
C1 C2 P1 123.1(2)
C32 C31 C36 118.6(2)
C32 C31 P1 122.2(2)
C36 C31 P1 118.8(2)
C22 C21 C26 115.8(2)
C22 C21 B1 124.5(2)
C26 C21 B1 119.7(2)
C4 C3 C2 120.8(2)
C4 C3 H3A 119.6
C2 C3 H3A 119.6
C13 C12 C11 120.6(2)
C13 C12 C17 116.2(2)
C11 C12 C17 123.1(2)
C6 C5 C4 120.3(2)
C6 C5 H5A 119.8
C4 C5 H5A 119.8
C25 C26 C21 120.9(2)
C25 C26 C29 116.4(2)
C21 C26 C29 122.6(2)
C33 C32 C31 120.0(2)
C33 C32 H32A 120.0
C31 C32 H32A 120.0
C35 C36 C31 120.9(2)
C35 C36 H36A 119.5
C31 C36 H36A 119.5
C5 C6 C1 123.6(2)
C5 C6 H6A 118.2
C1 C6 H6A 118.2
C42 C41 C46 120.0(2)
C42 C41 P1 121.5(2)
C46 C41 P1 118.5(2)
C36 C35 C34 119.8(3)
C36 C35 H35A 120.1
C34 C35 H35A 120.1
C23 C22 C21 121.4(2)
C23 C22 C27 116.2(2)
C21 C22 C27 122.4(2)
C14 C15 C16 122.3(3)
C14 C15 H15A 118.9
C16 C15 H15A 118.9
C14 C13 C12 122.8(2)
C14 C13 H13A 118.6
C12 C13 H13A 118.6
C25 C24 C23 116.8(2)
C25 C24 C28 122.1(2)
C23 C24 C28 121.0(2)
C24 C25 C26 122.7(2)
C24 C25 H25A 118.7
C26 C25 H25A 118.7
C13 C14 C15 116.8(3)
C13 C14 C18 121.8(2)
C15 C14 C18 121.3(3)
C34 C33 C32 120.5(3)
C34 C33 H33A 119.8
C32 C33 H33A 119.8
C15 C16 C11 121.1(2)
C15 C16 C19 116.1(2)
C11 C16 C19 122.8(2)
C41 C42 C43 119.3(3)
C41 C42 H42A 120.3
C43 C42 H42A 120.3
C45 C46 C41 120.2(3)
C45 C46 H46A 119.9
C41 C46 H46A 119.9
F1 B1 C1 102.4(2)
F1 B1 C21 108.4(2)
C1 B1 C21 108.7(2)
F1 B1 C11 102.7(2)
C1 B1 C11 117.6(2)
C21 B1 C11 115.6(2)
C16 C19 H19A 109.5
C16 C19 H19B 109.5
H19A C19 H19B 109.5
C16 C19 H19C 109.5
H19A C19 H19C 109.5
H19B C19 H19C 109.5
C26 C29 H29A 109.5
C26 C29 H29B 109.5
H29A C29 H29B 109.5
C26 C29 H29C 109.5
H29A C29 H29C 109.5
H29B C29 H29C 109.5
C3 C4 C5 118.9(3)
C3 C4 H4A 120.5
C5 C4 H4A 120.5
C12 C17 H17A 109.5
C12 C17 H17B 109.5
H17A C17 H17B 109.5
C12 C17 H17C 109.5
H17A C17 H17C 109.5
H17B C17 H17C 109.5
C24 C23 C22 122.3(2)
C24 C23 H23A 118.8
C22 C23 H23A 118.8
C33 C34 C35 120.1(3)
C33 C34 H34A 120.0
C35 C34 H34A 120.0
C46 C45 C44 119.7(3)
C46 C45 H45A 120.1
C44 C45 H45A 120.1
C44 C43 C42 120.3(3)
C44 C43 H43A 119.9
C42 C43 H43A 119.9
C45 C44 C43 120.4(3)
C45 C44 H44A 119.8
C43 C44 H44A 119.8
C14 C18 H18A 109.5
C14 C18 H18B 109.5
H18A C18 H18B 109.5
C14 C18 H18C 109.5
H18A C18 H18C 109.5
H18B C18 H18C 109.5
C22 C27 H27A 109.5
C22 C27 H27B 109.5
H27A C27 H27B 109.5
C22 C27 H27C 109.5
H27A C27 H27C 109.5
H27B C27 H27C 109.5
C24 C28 H28A 109.5
C24 C28 H28B 109.5
H28A C28 H28B 109.5
C24 C28 H28C 109.5
H28A C28 H28C 109.5
H28B C28 H28C 109.5

loop_
_geom_bond_atom_site_label_1
_geom_bond_atom_site_label_2
_geom_bond_distance
P1 C30 1.792(3)
P1 C41 1.796(3)
P1 C2 1.801(2)
P1 C31 1.813(3)
P1 F1 2.6658(16)
F1 B1 1.482(3)
C1 C6 1.398(3)
C1 C2 1.418(3)
C1 B1 1.632(4)
C30 H30A 0.9600
C30 H30B 0.9600
C30 H30C 0.9600
C11 C12 1.416(3)
C11 C16 1.416(4)
C11 B1 1.657(4)
C2 C3 1.410(4)
C31 C32 1.395(3)
C31 C36 1.395(3)
C21 C22 1.417(3)
C21 C26 1.420(3)
C21 B1 1.647(4)
C3 C4 1.368(4)
C3 H3A 0.9300
C12 C13 1.399(3)
C12 C17 1.507(4)
C5 C6 1.377(4)
C5 C4 1.387(4)
C5 H5A 0.9300
C26 C25 1.394(3)
C26 C29 1.517(3)
C32 C33 1.389(4)
C32 H32A 0.9300
C36 C35 1.379(4)
C36 H36A 0.9300
C6 H6A 0.9300
C41 C42 1.385(4)
C41 C46 1.392(4)
C35 C34 1.383(4)
C35 H35A 0.9300
C22 C23 1.391(3)
C22 C27 1.515(3)
C15 C14 1.387(4)
C15 C16 1.397(4)
C15 H15A 0.9300
C13 C14 1.382(4)
C13 H13A 0.9300
C24 C25 1.383(4)
C24 C23 1.386(4)
C24 C28 1.510(4)
C25 H25A 0.9300
C14 C18 1.506(4)
C33 C34 1.375(4)
C33 H33A 0.9300
C16 C19 1.513(3)
C42 C43 1.388(4)
C42 H42A 0.9300
C46 C45 1.377(4)
C46 H46A 0.9300
C19 H19A 0.9600
C19 H19B 0.9600
C19 H19C 0.9600
C29 H29A 0.9600
C29 H29B 0.9600
C29 H29C 0.9600
C4 H4A 0.9300
C17 H17A 0.9600
C17 H17B 0.9600
C17 H17C 0.9600
C23 H23A 0.9300
C34 H34A 0.9300
C45 C44 1.379(4)
C45 H45A 0.9300
C43 C44 1.381(4)
C43 H43A 0.9300
C44 H44A 0.9300
C18 H18A 0.9600
C18 H18B 0.9600
C18 H18C 0.9600
C27 H27A 0.9600
C27 H27B 0.9600
C27 H27C 0.9600
C28 H28A 0.9600
C28 H28B 0.9600
C28 H28C 0.9600
